data_1513939
loop_
_publ_author_name
'Zhao, Shuai'
'Lin, Jun-Bing'
'Zhao, Yuan-Yuan'
'Liang, Yong-Min'
'Xu, Peng-Fei'

_publ_section_title
;
 Hydrogen-Bond-Directed Formal [5 + 1] Annulations of Oxindoles with
 Ester-Linked Bisenones: Facile Access to Chiral Spirooxindole
 \d-Lactones.
;
_journal_issue 6
_journal_name_full 'Organic letters'
_journal_page_first 1802
_journal_page_last 1805
_journal_paper_doi 10.1021/ol500547e
_journal_volume 16
_journal_year 2014
_chemical_absolute_configuration none
_chemical_formula_moiety 'C29 H24 Br N O5'
_chemical_formula_sum 'C29 H24 Br N O5'
_chemical_formula_weight 546.40
_chemical_name_systematic
;
 ?
;
_space_group_crystal_system orthorhombic
_space_group_IT_number 19
_space_group_name_Hall 'P 2ac 2ab'
_space_group_name_H-M_alt 'P 21 21 21'
_symmetry_space_group_name_Hall 'P 2ac 2ab'
_symmetry_space_group_name_H-M 'P 21 21 21'
_atom_sites_solution_hydrogens geom
_atom_sites_solution_primary iterative
_audit_creation_date 2013-08-02
_audit_creation_method
;
  Olex2 1.2
  (compiled Apr 23 2013 17:54:37, GUI svn.r4466)
;
_cell_angle_alpha 90
_cell_angle_beta 90
_cell_angle_gamma 90
_cell_formula_units_Z 4
_cell_length_a 8.9150(5)
_cell_length_b 11.1839(5)
_cell_length_c 25.1030(11)
_cell_measurement_reflns_used 2640
_cell_measurement_temperature 291.31(12)
_cell_measurement_theta_max 22.7500
_cell_measurement_theta_min 3.7280
_cell_volume 2502.9(2)
_computing_cell_refinement
;
CrysAlisPro, Agilent Technologies,
Version 1.171.36.28 (release 01-02-2013 CrysAlis171 .NET)
(compiled Feb  1 2013,16:14:44)
;
_computing_data_collection
;
CrysAlisPro, Agilent Technologies,
Version 1.171.36.28 (release 01-02-2013 CrysAlis171 .NET)
(compiled Feb  1 2013,16:14:44)
;
_computing_data_reduction
;
CrysAlisPro, Agilent Technologies,
Version 1.171.36.28 (release 01-02-2013 CrysAlis171 .NET)
(compiled Feb  1 2013,16:14:44)
;
_computing_molecular_graphics
;
O. V. Dolomanov, L. J. Bourhis, R. J. Gildea, J. A. K. Howard and H. Puschmann,
OLEX2: a complete structure solution, refinement and analysis program.
J. Appl. Cryst. (2009). 42, 339-341.
;
_computing_publication_material
;
O. V. Dolomanov, L. J. Bourhis, R. J. Gildea, J. A. K. Howard and H. Puschmann,
OLEX2: a complete structure solution, refinement and analysis program.
J. Appl. Cryst. (2009). 42, 339-341.
;
_computing_structure_refinement
;
SHELXL, G.M. Sheldrick, Acta Cryst.
(2008). A64, 112-122
;
_computing_structure_solution 'SUPERFLIP, J. Appl. Cryst. (2007) 40, 786-790'
_diffrn_ambient_temperature 291.31(12)
_diffrn_detector_area_resol_mean 16.0733
_diffrn_measured_fraction_theta_full 0.9963
_diffrn_measured_fraction_theta_max 0.8656
_diffrn_measurement_details
;
  1 omega  -20.00   16.00   1.0000    6.0000
omega____ theta____ kappa____ phi______ frames
    -      -19.3700  -99.0000 -120.0000 36

  2 omega  -43.00  -15.00   1.0000    6.0000
omega____ theta____ kappa____ phi______ frames
    -      -19.3700   57.0000  -90.0000 28

  3 omega   -3.00   88.00   1.0000    6.0000
omega____ theta____ kappa____ phi______ frames
    -       22.6512   57.0000  150.0000 91

  4 omega   21.00   76.00   1.0000    6.0000
omega____ theta____ kappa____ phi______ frames
    -       22.6512   38.0000 -120.0000 55
;
_diffrn_measurement_device_type 'SuperNova, Dual, Cu at zero, Eos'
_diffrn_measurement_method '\w scans'
_diffrn_orient_matrix_UB_11 -0.0059250000
_diffrn_orient_matrix_UB_12 -0.0072329000
_diffrn_orient_matrix_UB_13 -0.0279918000
_diffrn_orient_matrix_UB_21 0.0629069000
_diffrn_orient_matrix_UB_22 0.0380075000
_diffrn_orient_matrix_UB_23 -0.0036247000
_diffrn_orient_matrix_UB_31 0.0484126000
_diffrn_orient_matrix_UB_32 -0.0502123000
_diffrn_orient_matrix_UB_33 0.0013225000
_diffrn_radiation_monochromator mirror
_diffrn_radiation_type 'Mo K\a'
_diffrn_radiation_wavelength 0.7107
_diffrn_reflns_av_R_equivalents 0.0359
_diffrn_reflns_av_unetI/netI 0.0619
_diffrn_reflns_Laue_measured_fraction_full 0.997
_diffrn_reflns_Laue_measured_fraction_max 0.998
_diffrn_reflns_limit_h_max 5
_diffrn_reflns_limit_h_min -11
_diffrn_reflns_limit_k_max 13
_diffrn_reflns_limit_k_min -13
_diffrn_reflns_limit_l_max 28
_diffrn_reflns_limit_l_min -30
_diffrn_reflns_number 8601
_diffrn_reflns_point_group_measured_fraction_full 0.982
_diffrn_reflns_point_group_measured_fraction_max 0.978
_diffrn_reflns_theta_full 25.500
_diffrn_reflns_theta_max 26.021
_diffrn_reflns_theta_min 3.033
_diffrn_source 'SuperNova (Mo) X-ray Source'
_exptl_absorpt_coefficient_mu 1.683
_exptl_absorpt_correction_T_max 1.00000
_exptl_absorpt_correction_T_min 0.67446
_exptl_absorpt_correction_type multi-scan
_exptl_absorpt_process_details
;
CrysAlisPro, Agilent Technologies,
Version 1.171.36.28 (release 01-02-2013 CrysAlis171 .NET)
(compiled Feb  1 2013,16:14:44)
Empirical absorption correction using spherical harmonics,
 implemented in SCALE3 ABSPACK scaling algorithm.
;
_exptl_crystal_colour 'clear light colourless'
_exptl_crystal_density_diffrn 1.450
_exptl_crystal_description block
_exptl_crystal_F_000 1120
_exptl_crystal_size_max 0.38
_exptl_crystal_size_mid 0.25
_exptl_crystal_size_min 0.24
_refine_diff_density_max 0.341
_refine_diff_density_min -0.339
_refine_diff_density_rms 0.050
_refine_ls_abs_structure_details
;
 Flack x determined using 1163 quotients [(I+)-(I-)]/[(I+)+(I-)]
 (Parsons and Flack (2004), Acta Cryst. A60, s61).
;
_refine_ls_abs_structure_Flack 0.004(6)
_refine_ls_extinction_method none
_refine_ls_goodness_of_fit_ref 1.028
_refine_ls_hydrogen_treatment constr
_refine_ls_matrix_type full
_refine_ls_number_parameters 326
_refine_ls_number_reflns 4816
_refine_ls_number_restraints 0
_refine_ls_restrained_S_all 1.028
_refine_ls_R_factor_all 0.0787
_refine_ls_R_factor_gt 0.0447
_refine_ls_shift/su_max 0.000
_refine_ls_shift/su_mean 0.000
_refine_ls_structure_factor_coef Fsqd
_refine_ls_weighting_details
;
 w=1/[\s^2^(Fo^2^)+(0.0328P)^2^]
 where P=(Fo^2^+2Fc^2^)/3
;
_refine_ls_weighting_scheme calc
_refine_ls_wR_factor_gt 0.0784
_refine_ls_wR_factor_ref 0.0899
_reflns_Friedel_coverage 0.721
_reflns_Friedel_fraction_full 0.961
_reflns_Friedel_fraction_max 0.952
_reflns_number_gt 3419
_reflns_number_total 4816
_reflns_threshold_expression 'I > 2\s(I)'
_cod_data_source_file ol500547e_si_001.cif
_cod_data_source_block zhaoshuai0718
_cod_database_code 1513939
_reflns_odcompleteness_completeness 99.63
_reflns_odcompleteness_iscentric 1
_reflns_odcompleteness_theta 26.32
_olex2_refinement_description
;
1. Fixed Uiso
 At 1.2 times of:
  All C(H) groups, All C(H,H) groups
 At 1.5 times of:
  All C(H,H,H) groups
2.a Ternary CH refined with riding coordinates:
 C11(H11), C14(H14)
2.b Secondary CH2 refined with riding coordinates:
 C12(H12A,H12B), C15(H15A,H15B), C23(H23A,H23B)
2.c Aromatic/amide H refined with riding coordinates:
 C2(H2), C3(H3), C4(H4), C5(H5), C18(H18), C19(H19), C21(H21), C22(H22),
 C26(H26), C27(H27), C28(H28), C29(H29), C30(H30)
2.d Idealised Me refined as rotating group:
 C9(H9A,H9B,H9C)
;
_shelx_space_group_comment
;
The symmetry employed for this shelxl refinement is uniquely defined
by the following loop, which should always be used as a source of
symmetry information in preference to the above space-group names.
They are only intended as comments.
;
_shelxl_version_number 2013-2

loop_
_space_group_symop_operation_xyz
'x, y, z'
'-x+1/2, -y, z+1/2'
'x+1/2, -y+1/2, -z'
'-x, y+1/2, -z+1/2'

loop_
_atom_site_label
_atom_site_type_symbol
_atom_site_fract_x
_atom_site_fract_y
_atom_site_fract_z
_atom_site_U_iso_or_equiv
_atom_site_adp_type
_atom_site_occupancy
_atom_site_site_symmetry_order
_atom_site_calc_flag
_atom_site_refinement_flags_posn
_atom_site_refinement_flags_adp
Br1 Br 1.21598(8) 0.41798(6) 0.21286(2) 0.0687(2) Uani 1 1 d . .
O1 O 0.5569(4) 0.3532(3) 0.54144(15) 0.0471(9) Uani 1 1 d . .
O2 O 0.5088(4) 0.6847(3) 0.52227(15) 0.0571(11) Uani 1 1 d . .
O3 O 0.4870(4) 0.5815(4) 0.44855(14) 0.0590(10) Uani 1 1 d . .
O4 O 0.7738(4) 0.6787(3) 0.39936(13) 0.0453(9) Uani 1 1 d . .
O5 O 0.7096(5) 0.4007(3) 0.66240(13) 0.0579(10) Uani 1 1 d . .
N1 N 0.8065(5) 0.3090(3) 0.55418(15) 0.0340(9) Uani 1 1 d . .
C1 C 0.9390(6) 0.3733(4) 0.56413(18) 0.0324(11) Uani 1 1 d . .
C2 C 1.0802(7) 0.3299(5) 0.5729(2) 0.0505(15) Uani 1 1 d . .
H2 H 1.0986 0.2481 0.5741 0.061 Uiso 1 1 calc R U
C3 C 1.1956(6) 0.4127(6) 0.5800(2) 0.0583(14) Uani 1 1 d . .
H3 H 1.2925 0.3854 0.5863 0.070 Uiso 1 1 calc R U
C4 C 1.1691(7) 0.5335(5) 0.5778(2) 0.0536(15) Uani 1 1 d . .
H4 H 1.2483 0.5868 0.5820 0.064 Uiso 1 1 calc R U
C5 C 1.0253(6) 0.5766(5) 0.56947(18) 0.0419(12) Uani 1 1 d . .
H5 H 1.0071 0.6585 0.5684 0.050 Uiso 1 1 calc R U
C6 C 0.9087(5) 0.4955(4) 0.56263(17) 0.0315(11) Uani 1 1 d . .
C8 C 0.6869(6) 0.3839(4) 0.54861(17) 0.0333(12) Uani 1 1 d . .
C9 C 0.7937(7) 0.1798(4) 0.5562(2) 0.0494(14) Uani 1 1 d . .
H9A H 0.7978 0.1537 0.5926 0.074 Uiso 1 1 calc R U
H9B H 0.8748 0.1444 0.5367 0.074 Uiso 1 1 calc R U
H9C H 0.6999 0.1558 0.5408 0.074 Uiso 1 1 calc R U
C10 C 0.7443(5) 0.5133(4) 0.55102(16) 0.0321(11) Uani 1 1 d . .
C11 C 0.6503(5) 0.5863(4) 0.59231(17) 0.0385(11) Uani 1 1 d . .
H11 H 0.5586 0.5406 0.5991 0.046 Uiso 1 1 calc R U
C12 C 0.6024(7) 0.7055(5) 0.5689(2) 0.0537(16) Uani 1 1 d . .
H12A H 0.5467 0.7508 0.5953 0.064 Uiso 1 1 calc R U
H12B H 0.6902 0.7515 0.5589 0.064 Uiso 1 1 calc R U
C13 C 0.5640(6) 0.6096(5) 0.4853(2) 0.0438(13) Uani 1 1 d . .
C14 C 0.7257(5) 0.5727(4) 0.49470(16) 0.0338(10) Uani 1 1 d . .
H14 H 0.7844 0.6467 0.4956 0.041 Uiso 1 1 calc R U
C15 C 0.7879(6) 0.4989(4) 0.44872(16) 0.0384(11) Uani 1 1 d . .
H15A H 0.8796 0.4596 0.4599 0.046 Uiso 1 1 calc R U
H15B H 0.7160 0.4375 0.4390 0.046 Uiso 1 1 calc R U
C16 C 0.8200(5) 0.5768(4) 0.40076(17) 0.0367(11) Uani 1 1 d . .
C17 C 0.9150(6) 0.5296(4) 0.35637(18) 0.0363(12) Uani 1 1 d . .
C18 C 0.9761(6) 0.4157(5) 0.35444(19) 0.0438(12) Uani 1 1 d . .
H18 H 0.9568 0.3620 0.3819 0.053 Uiso 1 1 calc R U
C19 C 1.0659(7) 0.3808(5) 0.3119(2) 0.0500(15) Uani 1 1 d . .
H19 H 1.1054 0.3039 0.3103 0.060 Uiso 1 1 calc R U
C20 C 1.0953(6) 0.4617(5) 0.2723(2) 0.0456(14) Uani 1 1 d . .
C21 C 1.0345(6) 0.5735(5) 0.27245(18) 0.0488(14) Uani 1 1 d . .
H21 H 1.0529 0.6260 0.2445 0.059 Uiso 1 1 calc R U
C22 C 0.9456(6) 0.6073(4) 0.3146(2) 0.0449(13) Uani 1 1 d . .
H22 H 0.9051 0.6839 0.3151 0.054 Uiso 1 1 calc R U
C23 C 0.7240(6) 0.6085(4) 0.64616(17) 0.0431(13) Uani 1 1 d . .
H23A H 0.8183 0.6499 0.6405 0.052 Uiso 1 1 calc R U
H23B H 0.6599 0.6608 0.6669 0.052 Uiso 1 1 calc R U
C24 C 0.7540(6) 0.4968(5) 0.67795(17) 0.0404(13) Uani 1 1 d . .
C25 C 0.8377(6) 0.5068(5) 0.72906(18) 0.0428(13) Uani 1 1 d . .
C26 C 0.8937(6) 0.4039(6) 0.7523(2) 0.0594(16) Uani 1 1 d . .
H26 H 0.8810 0.3307 0.7354 0.071 Uiso 1 1 calc R U
C27 C 0.9680(7) 0.4089(8) 0.8004(2) 0.0742(19) Uani 1 1 d . .
H27 H 1.0051 0.3393 0.8159 0.089 Uiso 1 1 calc R U
C28 C 0.9870(8) 0.5167(8) 0.8254(3) 0.084(2) Uani 1 1 d . .
H28 H 1.0382 0.5202 0.8576 0.101 Uiso 1 1 calc R U
C29 C 0.9313(9) 0.6196(7) 0.8032(2) 0.083(2) Uani 1 1 d . .
H29 H 0.9432 0.6922 0.8207 0.099 Uiso 1 1 calc R U
C30 C 0.8574(7) 0.6150(6) 0.7548(2) 0.0631(18) Uani 1 1 d . .
H30 H 0.8208 0.6849 0.7395 0.076 Uiso 1 1 calc R U

loop_
_atom_site_aniso_label
_atom_site_aniso_U_11
_atom_site_aniso_U_22
_atom_site_aniso_U_33
_atom_site_aniso_U_23
_atom_site_aniso_U_13
_atom_site_aniso_U_12
Br1 0.0693(4) 0.0813(4) 0.0554(3) -0.0161(3) 0.0188(3) -0.0029(4)
O1 0.029(2) 0.057(2) 0.055(2) -0.0047(18) 0.0017(18) -0.0056(17)
O2 0.054(3) 0.070(3) 0.048(2) -0.006(2) -0.006(2) 0.030(2)
O3 0.047(2) 0.083(3) 0.047(2) 0.001(2) -0.0138(19) -0.004(2)
O4 0.056(3) 0.0326(18) 0.047(2) 0.0024(15) 0.0033(19) 0.0047(18)
O5 0.084(3) 0.049(2) 0.0415(19) -0.0006(17) 0.001(2) -0.011(2)
N1 0.033(3) 0.028(2) 0.041(2) 0.0013(18) 0.005(2) 0.0034(19)
C1 0.030(3) 0.037(3) 0.030(3) 0.001(2) 0.003(2) 0.004(2)
C2 0.045(4) 0.053(3) 0.054(4) -0.001(3) 0.002(3) 0.016(3)
C3 0.034(3) 0.081(4) 0.060(3) 0.002(3) -0.002(3) 0.003(4)
C4 0.040(4) 0.069(4) 0.052(3) 0.001(3) -0.002(3) -0.009(3)
C5 0.038(3) 0.045(3) 0.042(3) -0.002(3) -0.001(2) -0.005(3)
C6 0.032(3) 0.038(3) 0.025(2) -0.002(2) 0.004(2) 0.000(2)
C8 0.034(3) 0.041(3) 0.025(2) -0.002(2) 0.004(2) -0.001(2)
C9 0.058(4) 0.034(3) 0.056(3) 0.003(2) 0.002(3) -0.001(3)
C10 0.031(3) 0.030(2) 0.035(3) -0.001(2) 0.000(2) 0.004(2)
C11 0.041(3) 0.041(3) 0.034(2) -0.007(2) 0.002(2) 0.007(3)
C12 0.066(4) 0.052(4) 0.043(3) -0.010(3) -0.006(3) 0.024(3)
C13 0.046(4) 0.048(3) 0.038(3) 0.004(3) 0.001(3) 0.006(3)
C14 0.032(3) 0.033(2) 0.036(2) 0.001(2) -0.001(2) 0.002(2)
C15 0.044(3) 0.037(3) 0.035(3) 0.000(2) 0.002(3) 0.003(3)
C16 0.037(3) 0.038(3) 0.035(2) -0.002(2) -0.005(2) -0.004(3)
C17 0.038(3) 0.038(3) 0.033(3) 0.000(2) -0.003(2) -0.006(2)
C18 0.058(4) 0.033(3) 0.040(3) 0.002(3) 0.002(3) 0.003(3)
C19 0.055(4) 0.044(3) 0.051(3) -0.002(3) 0.002(3) 0.005(3)
C20 0.047(4) 0.051(4) 0.038(3) -0.011(2) 0.002(3) 0.001(3)
C21 0.066(4) 0.046(3) 0.035(3) 0.006(3) 0.001(3) -0.006(3)
C22 0.057(4) 0.038(3) 0.040(3) 0.000(2) -0.001(3) 0.003(3)
C23 0.052(3) 0.043(3) 0.034(2) -0.006(2) 0.003(3) 0.010(3)
C24 0.045(4) 0.042(3) 0.034(3) -0.004(2) 0.011(2) -0.002(3)
C25 0.042(3) 0.056(3) 0.030(3) 0.005(3) 0.008(2) -0.004(3)
C26 0.060(4) 0.070(4) 0.049(3) 0.006(3) -0.001(3) -0.003(3)
C27 0.070(5) 0.096(5) 0.057(4) 0.024(4) -0.007(3) 0.006(4)
C28 0.070(6) 0.141(7) 0.042(4) 0.015(5) -0.011(3) -0.032(5)
C29 0.101(6) 0.103(6) 0.044(4) -0.003(4) -0.002(4) -0.040(5)
C30 0.079(5) 0.071(4) 0.039(3) 0.000(3) -0.001(3) -0.016(3)

loop_
_atom_type_symbol
_atom_type_description
_atom_type_scat_dispersion_real
_atom_type_scat_dispersion_imag
_atom_type_scat_source
C C 0.0033 0.0016 'International Tables Vol C Tables 4.2.6.8 and 6.1.1.4'
H H 0.0000 0.0000 'International Tables Vol C Tables 4.2.6.8 and 6.1.1.4'
N N 0.0061 0.0033 'International Tables Vol C Tables 4.2.6.8 and 6.1.1.4'
O O 0.0106 0.0060 'International Tables Vol C Tables 4.2.6.8 and 6.1.1.4'
Br Br -0.2901 2.4595 'International Tables Vol C Tables 4.2.6.8 and 6.1.1.4'

loop_
_geom_angle_atom_site_label_1
_geom_angle_atom_site_label_2
_geom_angle_atom_site_label_3
_geom_angle
C13 O2 C12 116.4(4)
C1 N1 C9 124.7(4)
C8 N1 C1 111.2(4)
C8 N1 C9 123.7(5)
C2 C1 N1 128.4(5)
C2 C1 C6 122.1(5)
C6 C1 N1 109.5(4)
C1 C2 H2 121.2
C1 C2 C3 117.6(5)
C3 C2 H2 121.2
C2 C3 H3 119.3
C4 C3 C2 121.4(5)
C4 C3 H3 119.3
C3 C4 H4 119.7
C3 C4 C5 120.5(5)
C5 C4 H4 119.7
C4 C5 H5 120.6
C4 C5 C6 118.9(5)
C6 C5 H5 120.6
C1 C6 C10 108.9(4)
C5 C6 C1 119.4(5)
C5 C6 C10 131.6(4)
O1 C8 N1 125.7(4)
O1 C8 C10 125.9(4)
N1 C8 C10 108.3(4)
N1 C9 H9A 109.5
N1 C9 H9B 109.5
N1 C9 H9C 109.5
H9A C9 H9B 109.5
H9A C9 H9C 109.5
H9B C9 H9C 109.5
C6 C10 C8 101.9(4)
C6 C10 C11 117.5(4)
C6 C10 C14 109.4(4)
C8 C10 C11 109.9(4)
C8 C10 C14 109.1(3)
C11 C10 C14 108.6(3)
C10 C11 H11 106.9
C12 C11 C10 110.7(4)
C12 C11 H11 106.9
C12 C11 C23 108.8(4)
C23 C11 C10 116.2(4)
C23 C11 H11 106.9
O2 C12 C11 109.4(4)
O2 C12 H12A 109.8
O2 C12 H12B 109.8
C11 C12 H12A 109.8
C11 C12 H12B 109.8
H12A C12 H12B 108.2
O2 C13 C14 114.2(4)
O3 C13 O2 119.2(5)
O3 C13 C14 126.6(5)
C10 C14 H14 106.3
C13 C14 C10 110.8(4)
C13 C14 H14 106.3
C13 C14 C15 112.0(4)
C15 C14 C10 114.5(4)
C15 C14 H14 106.3
C14 C15 H15A 109.4
C14 C15 H15B 109.4
H15A C15 H15B 108.0
C16 C15 C14 111.1(4)
C16 C15 H15A 109.4
C16 C15 H15B 109.4
O4 C16 C15 120.0(4)
O4 C16 C17 120.2(4)
C17 C16 C15 119.7(4)
C18 C17 C16 125.0(4)
C18 C17 C22 118.1(5)
C22 C17 C16 116.9(4)
C17 C18 H18 119.6
C17 C18 C19 120.7(5)
C19 C18 H18 119.6
C18 C19 H19 120.6
C20 C19 C18 118.8(5)
C20 C19 H19 120.6
C19 C20 Br1 120.5(4)
C21 C20 Br1 117.5(4)
C21 C20 C19 121.9(5)
C20 C21 H21 120.5
C20 C21 C22 118.9(5)
C22 C21 H21 120.5
C17 C22 H22 119.3
C21 C22 C17 121.4(5)
C21 C22 H22 119.3
C11 C23 H23A 108.7
C11 C23 H23B 108.7
H23A C23 H23B 107.6
C24 C23 C11 114.3(4)
C24 C23 H23A 108.7
C24 C23 H23B 108.7
O5 C24 C23 120.5(4)
O5 C24 C25 120.6(5)
C25 C24 C23 118.9(4)
C26 C25 C24 118.8(5)
C30 C25 C24 122.1(5)
C30 C25 C26 119.0(5)
C25 C26 H26 119.7
C27 C26 C25 120.6(6)
C27 C26 H26 119.7
C26 C27 H27 120.1
C28 C27 C26 119.7(7)
C28 C27 H27 120.1
C27 C28 H28 119.7
C27 C28 C29 120.6(6)
C29 C28 H28 119.7
C28 C29 H29 120.1
C28 C29 C30 119.9(7)
C30 C29 H29 120.1
C25 C30 C29 120.1(6)
C25 C30 H30 119.9
C29 C30 H30 119.9

loop_
_geom_bond_atom_site_label_1
_geom_bond_atom_site_label_2
_geom_bond_distance
Br1 C20 1.903(5)
O1 C8 1.222(6)
O2 C12 1.456(6)
O2 C13 1.345(6)
O3 C13 1.192(6)
O4 C16 1.212(5)
O5 C24 1.211(6)
N1 C1 1.406(6)
N1 C8 1.363(6)
N1 C9 1.450(5)
C1 C2 1.366(7)
C1 C6 1.393(6)
C2 H2 0.9300
C2 C3 1.396(8)
C3 H3 0.9300
C3 C4 1.373(7)
C4 H4 0.9300
C4 C5 1.386(7)
C5 H5 0.9300
C5 C6 1.391(7)
C6 C10 1.507(6)
C8 C10 1.537(6)
C9 H9A 0.9600
C9 H9B 0.9600
C9 H9C 0.9600
C10 C11 1.563(6)
C10 C14 1.571(6)
C11 H11 0.9800
C11 C12 1.518(7)
C11 C23 1.523(6)
C12 H12A 0.9700
C12 H12B 0.9700
C13 C14 1.518(7)
C14 H14 0.9800
C14 C15 1.523(6)
C15 H15A 0.9700
C15 H15B 0.9700
C15 C16 1.514(6)
C16 C17 1.496(6)
C17 C18 1.386(7)
C17 C22 1.389(6)
C18 H18 0.9300
C18 C19 1.391(7)
C19 H19 0.9300
C19 C20 1.369(7)
C20 C21 1.363(7)
C21 H21 0.9300
C21 C22 1.375(7)
C22 H22 0.9300
C23 H23A 0.9700
C23 H23B 0.9700
C23 C24 1.506(6)
C24 C25 1.488(7)
C25 C26 1.383(7)
C25 C30 1.383(7)
C26 H26 0.9300
C26 C27 1.379(8)
C27 H27 0.9300
C27 C28 1.369(9)
C28 H28 0.9300
C28 C29 1.370(9)
C29 H29 0.9300
C29 C30 1.385(8)
C30 H30 0.9300

loop_
_geom_torsion_atom_site_label_1
_geom_torsion_atom_site_label_2
_geom_torsion_atom_site_label_3
_geom_torsion_atom_site_label_4
_geom_torsion
Br1 C20 C21 C22 179.4(4)
O1 C8 C10 C6 177.9(4)
O1 C8 C10 C11 52.6(6)
O1 C8 C10 C14 -66.4(6)
O2 C13 C14 C10 57.0(5)
O2 C13 C14 C15 -173.8(4)
O3 C13 C14 C10 -125.4(5)
O3 C13 C14 C15 3.9(7)
O4 C16 C17 C18 178.6(5)
O4 C16 C17 C22 -0.2(7)
O5 C24 C25 C26 14.6(7)
O5 C24 C25 C30 -163.4(5)
N1 C1 C2 C3 177.7(5)
N1 C1 C6 C5 -177.6(4)
N1 C1 C6 C10 0.2(5)
N1 C8 C10 C6 -3.9(4)
N1 C8 C10 C11 -129.3(4)
N1 C8 C10 C14 111.7(4)
C1 N1 C8 O1 -177.5(4)
C1 N1 C8 C10 4.4(5)
C1 C2 C3 C4 -0.5(8)
C1 C6 C10 C8 2.2(5)
C1 C6 C10 C11 122.3(4)
C1 C6 C10 C14 -113.2(4)
C2 C1 C6 C5 0.9(8)
C2 C1 C6 C10 178.7(4)
C2 C3 C4 C5 1.2(8)
C3 C4 C5 C6 -0.8(8)
C4 C5 C6 C1 -0.2(7)
C4 C5 C6 C10 -177.4(5)
C5 C6 C10 C8 179.6(5)
C5 C6 C10 C11 -60.3(7)
C5 C6 C10 C14 64.2(6)
C6 C1 C2 C3 -0.5(8)
C6 C10 C11 C12 111.3(5)
C6 C10 C11 C23 -13.4(6)
C6 C10 C14 C13 -171.2(4)
C6 C10 C14 C15 60.9(5)
C8 N1 C1 C2 178.7(5)
C8 N1 C1 C6 -2.9(5)
C8 C10 C11 C12 -132.8(4)
C8 C10 C11 C23 102.4(5)
C8 C10 C14 C13 78.1(5)
C8 C10 C14 C15 -49.8(5)
C9 N1 C1 C2 6.0(8)
C9 N1 C1 C6 -175.6(4)
C9 N1 C8 O1 -4.7(7)
C9 N1 C8 C10 177.1(4)
C10 C11 C12 O2 61.1(6)
C10 C11 C23 C24 -63.9(6)
C10 C14 C15 C16 -158.5(4)
C11 C10 C14 C13 -41.7(5)
C11 C10 C14 C15 -169.6(4)
C11 C23 C24 O5 -6.0(7)
C11 C23 C24 C25 174.7(4)
C12 O2 C13 O3 173.7(5)
C12 O2 C13 C14 -8.4(6)
C12 C11 C23 C24 170.4(4)
C13 O2 C12 C11 -51.0(6)
C13 C14 C15 C16 74.2(5)
C14 C10 C11 C12 -13.6(5)
C14 C10 C11 C23 -138.3(4)
C14 C15 C16 O4 -11.9(6)
C14 C15 C16 C17 165.2(4)
C15 C16 C17 C18 1.6(7)
C15 C16 C17 C22 -177.3(4)
C16 C17 C18 C19 -178.6(5)
C16 C17 C22 C21 178.6(5)
C17 C18 C19 C20 1.2(8)
C18 C17 C22 C21 -0.4(8)
C18 C19 C20 Br1 -179.4(4)
C18 C19 C20 C21 -2.6(8)
C19 C20 C21 C22 2.5(8)
C20 C21 C22 C17 -1.0(8)
C22 C17 C18 C19 0.3(7)
C23 C11 C12 O2 -170.0(4)
C23 C24 C25 C26 -166.1(5)
C23 C24 C25 C30 15.9(7)
C24 C25 C26 C27 -178.1(5)
C24 C25 C30 C29 177.7(6)
C25 C26 C27 C28 -0.2(9)
C26 C25 C30 C29 -0.4(9)
C26 C27 C28 C29 0.8(11)
C27 C28 C29 C30 -1.1(11)
C28 C29 C30 C25 0.9(10)
C30 C25 C26 C27 0.0(8)
